data_2225176
loop_
_publ_author_name
'Akkurt, Mehmet'
'Yal\,c\?in, \,Serife P\?inar'
'\,Sireci, Nihat'
'K\"u\,c\"ukbay, Hasan'
'Tahir, M. Nawaz'

_publ_section_title
;Dichloridobis[5-nitro-1-trimethylsilylmethyl-1<i>H</i>-benzimidazole-\k<i>N</i>^3^]cobalt(II)
 <i>N</i>,<i>N</i>-dimethylformamide solvate
;
_journal_coeditor_code BT5186
_journal_issue 3
_journal_name_full 'Acta Crystallographica Section E'
_journal_page_first m253
_journal_page_last m254
_journal_paper_doi 10.1107/S1600536810003922
_journal_volume 66
_journal_year 2010
_chemical_formula_iupac '[Co Cl2 (C11 H15 N3 O2 Si)2], C3 H7 N O'
_chemical_formula_moiety 'C22 H30 Cl2 Co N6 O4 Si2, C3 H7 N O'
_chemical_formula_sum 'C25 H37 Cl2 Co N7 O5 Si2'
_chemical_formula_weight 701.63
_chemical_name_systematic
;
Dichloridobis[5-nitro-1-trimethylsilylmethyl-1<i>H</i>-benzimidazole-
\k<i>N</i>^3^]cobalt(II) <i>N</i>,<i>N</i>-dimethylformamide solvate
;
_space_group_IT_number 2
_symmetry_cell_setting triclinic
_symmetry_space_group_name_Hall '-P 1'
_symmetry_space_group_name_H-M 'P -1'
_atom_sites_solution_hydrogens geom
_atom_sites_solution_primary direct
_atom_sites_solution_secondary difmap
_cell_angle_alpha 106.041(2)
_cell_angle_beta 107.408(2)
_cell_angle_gamma 99.040(3)
_cell_formula_units_Z 2
_cell_length_a 9.8982(4)
_cell_length_b 11.6936(5)
_cell_length_c 15.9293(6)
_cell_measurement_reflns_used 4864
_cell_measurement_temperature 100
_cell_measurement_theta_max 51.0
_cell_measurement_theta_min 5.4
_cell_volume 1631.97(12)
_computing_cell_refinement 'SAINT (Bruker, 2009)'
_computing_data_collection 'APEX2 (Bruker, 2009)'
_computing_data_reduction 'SAINT (Bruker, 2009)'
_computing_molecular_graphics 'ORTEP-3 for Windows (Farrugia, 1997) and PLATON (Spek, 2009)'
_computing_publication_material 'WinGX (Farrugia, 1999) and PLATON (Spek, 2009)'
_computing_structure_refinement 'SHELXL97 (Sheldrick, 2008)'
_computing_structure_solution 'SIR97 (Altomare <i>et al.</i>,  1999)'
_diffrn_ambient_temperature 100
_diffrn_measured_fraction_theta_full 0.981
_diffrn_measured_fraction_theta_max 0.981
_diffrn_measurement_device_type 'Brruker APEXII QUAZAR'
_diffrn_measurement_method '\w and \f scans'
_diffrn_radiation_monochromator multilayer
_diffrn_radiation_source ImuS
_diffrn_radiation_type MoK\a
_diffrn_radiation_wavelength 0.71073
_diffrn_reflns_av_R_equivalents 0.0586
_diffrn_reflns_av_sigmaI/netI 0.0947
_diffrn_reflns_limit_h_max 13
_diffrn_reflns_limit_h_min -13
_diffrn_reflns_limit_k_max 16
_diffrn_reflns_limit_k_min -16
_diffrn_reflns_limit_l_max 21
_diffrn_reflns_limit_l_min -21
_diffrn_reflns_number 30895
_diffrn_reflns_reduction_process
;
;
_diffrn_reflns_theta_full 29.41
_diffrn_reflns_theta_max 29.41
_diffrn_reflns_theta_min 1.43
_diffrn_standards_decay_% 0
_diffrn_standards_interval_time 0
_diffrn_standards_number 0
_exptl_absorpt_coefficient_mu 0.808
_exptl_absorpt_correction_T_max 0.937
_exptl_absorpt_correction_T_min 0.890
_exptl_absorpt_correction_type multi-scan
_exptl_absorpt_process_details '(SADABS; Bruker, 2008)'
_exptl_crystal_colour blue
_exptl_crystal_density_diffrn 1.428
_exptl_crystal_density_method 'Not Measured'
_exptl_crystal_description plate
_exptl_crystal_F_000 730
_exptl_crystal_size_max 0.20
_exptl_crystal_size_mid 0.12
_exptl_crystal_size_min 0.08
_refine_diff_density_max 0.902
_refine_diff_density_min -0.478
_refine_ls_extinction_method none
_refine_ls_goodness_of_fit_ref 1.016
_refine_ls_hydrogen_treatment constr
_refine_ls_matrix_type full
_refine_ls_number_parameters 387
_refine_ls_number_reflns 8851
_refine_ls_number_restraints 0
_refine_ls_restrained_S_all 1.016
_refine_ls_R_factor_all 0.1110
_refine_ls_R_factor_gt 0.0531
_refine_ls_shift/su_max 0.001
_refine_ls_shift/su_mean 0.000
_refine_ls_structure_factor_coef Fsqd
_refine_ls_weighting_details 'calc w=1/[\s^2^(Fo^2^)+(0.0506P)^2^+0.0752P] where P=(Fo^2^+2Fc^2^)/3'
_refine_ls_weighting_scheme calc
_refine_ls_wR_factor_gt 0.1028
_refine_ls_wR_factor_ref 0.1232
_reflns_number_gt 5342
_reflns_number_total 8851
_reflns_threshold_expression I>2\s(I)
_cod_data_source_file bt5186.cif
_cod_data_source_block I
_cod_database_code 2225176
_cod_database_fobs_code 2225176

loop_
_symmetry_equiv_pos_site_id
_symmetry_equiv_pos_as_xyz
1 x,y,z
2 -x,-y,-z

loop_
_atom_site_aniso_label
_atom_site_aniso_U_11
_atom_site_aniso_U_22
_atom_site_aniso_U_33
_atom_site_aniso_U_12
_atom_site_aniso_U_13
_atom_site_aniso_U_23
Co1 0.0190(2) 0.0224(2) 0.0177(2) 0.0079(2) 0.0067(2) 0.0069(2)
Cl1 0.0287(4) 0.0262(4) 0.0359(4) 0.0061(3) 0.0135(4) 0.0110(4)
Cl2 0.0374(5) 0.0281(4) 0.0214(4) 0.0142(4) 0.0023(3) 0.0075(3)
Si1 0.0215(5) 0.0251(5) 0.0226(4) 0.0078(4) 0.0107(4) 0.0090(4)
Si2 0.0231(5) 0.0326(5) 0.0214(4) 0.0123(4) 0.0080(4) 0.0135(4)
O1 0.0466(15) 0.0345(14) 0.0415(14) 0.0148(12) 0.0206(12) 0.0211(12)
O2 0.0418(15) 0.0509(17) 0.0700(19) 0.0243(13) 0.0154(14) 0.0429(15)
O3 0.0227(12) 0.0408(15) 0.0360(14) 0.0129(11) 0.0039(11) 0.0066(12)
O4 0.0273(13) 0.0520(16) 0.0509(15) 0.0176(12) 0.0260(12) 0.0193(13)
N1 0.0220(13) 0.0228(14) 0.0194(13) 0.0090(11) 0.0087(11) 0.0094(11)
N2 0.0212(13) 0.0264(14) 0.0209(13) 0.0091(11) 0.0118(11) 0.0102(11)
N3 0.0365(17) 0.0254(15) 0.0351(16) 0.0097(13) 0.0128(14) 0.0157(13)
N4 0.0162(13) 0.0227(13) 0.0195(12) 0.0071(11) 0.0082(10) 0.0097(11)
N5 0.0160(12) 0.0194(13) 0.0182(12) 0.0076(10) 0.0055(10) 0.0086(10)
N6 0.0215(14) 0.0193(14) 0.0369(16) 0.0071(11) 0.0116(13) 0.0054(12)
C1 0.0240(16) 0.0192(16) 0.0168(15) 0.0085(13) 0.0056(13) 0.0040(12)
C2 0.0283(17) 0.0217(16) 0.0220(16) 0.0045(14) 0.0102(14) 0.0078(13)
C3 0.0320(18) 0.0171(16) 0.0220(16) 0.0087(14) 0.0049(14) 0.0094(13)
C4 0.0234(17) 0.0263(17) 0.0272(17) 0.0097(14) 0.0057(14) 0.0085(14)
C5 0.0205(16) 0.0278(18) 0.0256(16) 0.0079(14) 0.0082(13) 0.0071(14)
C6 0.0200(16) 0.0227(16) 0.0199(15) 0.0073(13) 0.0060(13) 0.0075(13)
C7 0.0236(16) 0.0269(17) 0.0176(15) 0.0119(14) 0.0102(13) 0.0089(13)
C8 0.0241(16) 0.0250(17) 0.0259(16) 0.0063(14) 0.0148(14) 0.0102(14)
C9 0.043(2) 0.0286(19) 0.0313(18) 0.0171(16) 0.0195(16) 0.0115(15)
C10 0.0207(16) 0.038(2) 0.0291(17) 0.0065(15) 0.0111(14) 0.0130(15)
C11 0.0245(17) 0.034(2) 0.0329(18) 0.0062(15) 0.0098(15) 0.0144(16)
C12 0.0171(15) 0.0176(15) 0.0203(15) 0.0058(12) 0.0072(12) 0.0099(12)
C13 0.0186(15) 0.0161(15) 0.0221(15) 0.0048(12) 0.0034(12) 0.0103(12)
C14 0.0169(15) 0.0194(16) 0.0334(17) 0.0078(13) 0.0117(13) 0.0125(14)
C15 0.0254(16) 0.0208(16) 0.0259(16) 0.0078(13) 0.0153(14) 0.0092(13)
C16 0.0241(16) 0.0216(16) 0.0185(15) 0.0088(13) 0.0094(13) 0.0072(13)
C17 0.0174(15) 0.0156(15) 0.0200(14) 0.0062(12) 0.0072(12) 0.0088(12)
C18 0.0200(15) 0.0193(15) 0.0191(14) 0.0084(13) 0.0112(13) 0.0085(12)
C19 0.0175(15) 0.0226(16) 0.0192(15) 0.0053(13) 0.0053(12) 0.0056(13)
C20 0.0287(18) 0.038(2) 0.0277(17) 0.0101(16) 0.0114(14) 0.0151(16)
C21 0.026(2) 0.088(3) 0.058(3) 0.020(2) 0.0110(19) 0.052(3)
C22 0.074(3) 0.036(2) 0.038(2) 0.030(2) 0.032(2) 0.0223(18)
O5 0.0476(16) 0.0460(16) 0.0694(19) 0.0174(13) 0.0287(14) 0.0420(15)
N7 0.0230(14) 0.0266(15) 0.0286(14) 0.0060(12) 0.0061(12) 0.0153(12)
C23 0.039(2) 0.062(3) 0.055(3) 0.018(2) 0.020(2) 0.033(2)
C24 0.056(3) 0.044(2) 0.041(2) 0.012(2) 0.018(2) 0.0085(19)
C25 0.045(2) 0.045(2) 0.065(3) 0.0190(19) 0.021(2) 0.034(2)

loop_
_atom_site_type_symbol
_atom_site_label
_atom_site_fract_x
_atom_site_fract_y
_atom_site_fract_z
_atom_site_U_iso_or_equiv
_atom_site_thermal_displace_type
_atom_site_calc_flag
_atom_site_refinement_flags
_atom_site_occupancy
Co Co1 0.38557(4) 0.69835(4) 0.77352(3) 0.01940(10) Uani . . 1.000
Cl Cl1 0.23442(8) 0.51641(7) 0.74255(6) 0.0299(2) Uani . . 1.000
Cl Cl2 0.28764(9) 0.80333(7) 0.68299(5) 0.0305(3) Uani . . 1.000
Si Si1 0.80522(9) 0.66034(8) 0.52977(6) 0.0220(3) Uani . . 1.000
Si Si2 0.76085(9) 0.79463(8) 1.19186(6) 0.0242(3) Uani . . 1.000
O O1 0.6900(3) 0.3815(2) 0.93714(16) 0.0374(8) Uani . . 1.000
O O2 0.9030(3) 0.3653(2) 0.93302(19) 0.0490(10) Uani . . 1.000
O O3 -0.0582(2) 0.8517(2) 0.90291(16) 0.0357(8) Uani . . 1.000
O O4 -0.0395(2) 0.8620(2) 1.04422(17) 0.0393(8) Uani . . 1.000
N N1 0.5723(3) 0.6770(2) 0.75277(16) 0.0202(8) Uani . . 1.000
N N2 0.7576(3) 0.7092(2) 0.70128(16) 0.0210(8) Uani . . 1.000
N N3 0.7937(3) 0.4046(2) 0.91233(19) 0.0310(9) Uani . . 1.000
N N4 0.4540(2) 0.7981(2) 0.91071(16) 0.0183(7) Uani . . 1.000
N N5 0.6010(2) 0.8884(2) 1.06061(15) 0.0172(7) Uani . . 1.000
N N6 0.0135(3) 0.8609(2) 0.98339(19) 0.0264(8) Uani . . 1.000
C C1 0.6695(3) 0.6074(3) 0.78068(19) 0.0206(9) Uani . . 1.000
C C2 0.6672(3) 0.5322(3) 0.8338(2) 0.0239(9) Uani . . 1.000
C C3 0.7870(3) 0.4827(3) 0.8532(2) 0.0240(10) Uani . . 1.000
C C4 0.9025(3) 0.5029(3) 0.8219(2) 0.0262(10) Uani . . 1.000
C C5 0.9033(3) 0.5751(3) 0.7674(2) 0.0249(10) Uani . . 1.000
C C6 0.7850(3) 0.6276(3) 0.74777(19) 0.0209(9) Uani . . 1.000
C C7 0.6315(3) 0.7364(3) 0.70664(19) 0.0211(9) Uani . . 1.000
C C8 0.8477(3) 0.7615(3) 0.6555(2) 0.0233(9) Uani . . 1.000
C C9 0.8366(4) 0.5082(3) 0.5292(2) 0.0316(11) Uani . . 1.000
C C10 0.9278(3) 0.7459(3) 0.4868(2) 0.0286(10) Uani . . 1.000
C C11 0.6093(3) 0.6419(3) 0.4624(2) 0.0301(11) Uani . . 1.000
C C12 0.3698(3) 0.8356(3) 0.96419(19) 0.0173(9) Uani . . 1.000
C C13 0.2206(3) 0.8261(3) 0.9372(2) 0.0190(9) Uani . . 1.000
C C14 0.1713(3) 0.8717(3) 1.0084(2) 0.0215(9) Uani . . 1.000
C C15 0.2602(3) 0.9252(3) 1.1030(2) 0.0221(9) Uani . . 1.000
C C16 0.4089(3) 0.9373(3) 1.1298(2) 0.0206(9) Uani . . 1.000
C C17 0.4614(3) 0.8913(3) 1.05910(19) 0.0167(8) Uani . . 1.000
C C18 0.5901(3) 0.8324(3) 0.97189(19) 0.0176(8) Uani . . 1.000
C C19 0.7347(3) 0.9258(3) 1.14482(19) 0.0204(9) Uani . . 1.000
C C20 0.6391(3) 0.7803(3) 1.2593(2) 0.0302(11) Uani . . 1.000
C C21 0.9569(4) 0.8365(4) 1.2669(3) 0.0517(16) Uani . . 1.000
C C22 0.7128(4) 0.6516(3) 1.0898(2) 0.0424(14) Uani . . 1.000
O O5 0.3510(3) 1.0259(2) 0.34832(19) 0.0470(10) Uani . . 1.000
N N7 0.3118(3) 0.8861(2) 0.41855(17) 0.0256(8) Uani . . 1.000
C C23 0.3349(4) 0.9199(4) 0.3519(3) 0.0478(16) Uani . . 1.000
C C24 0.2906(4) 0.9746(4) 0.4965(3) 0.0484(14) Uani . . 1.000
C C25 0.2834(4) 0.7605(3) 0.4171(3) 0.0472(14) Uani . . 1.000
H H2 0.58920 0.51540 0.85550 0.0290 Uiso calc R 1.000
H H4 0.98130 0.46640 0.83840 0.0310 Uiso calc R 1.000
H H5 0.98000 0.58890 0.74420 0.0300 Uiso calc R 1.000
H H7 0.58970 0.79200 0.68020 0.0250 Uiso calc R 1.000
H H8A 0.95250 0.77410 0.69220 0.0280 Uiso calc R 1.000
H H8B 0.83170 0.84310 0.65610 0.0280 Uiso calc R 1.000
H H9A 0.81830 0.45610 0.46500 0.0470 Uiso calc R 1.000
H H9B 0.76970 0.46860 0.55370 0.0470 Uiso calc R 1.000
H H9C 0.93820 0.51920 0.56880 0.0470 Uiso calc R 1.000
H H10A 1.03020 0.76020 0.52660 0.0430 Uiso calc R 1.000
H H10B 0.90560 0.82520 0.48890 0.0430 Uiso calc R 1.000
H H10C 0.91240 0.69750 0.42220 0.0430 Uiso calc R 1.000
H H11A 0.59310 0.72290 0.46410 0.0450 Uiso calc R 1.000
H H11B 0.54730 0.60370 0.49030 0.0450 Uiso calc R 1.000
H H11C 0.58410 0.58930 0.39730 0.0450 Uiso calc R 1.000
H H13 0.15650 0.79030 0.87350 0.0230 Uiso calc R 1.000
H H15 0.21820 0.95320 1.14870 0.0270 Uiso calc R 1.000
H H16 0.47250 0.97530 1.19340 0.0250 Uiso calc R 1.000
H H18 0.67190 0.81890 0.95490 0.0210 Uiso calc R 1.000
H H19A 0.72860 0.99600 1.19400 0.0250 Uiso calc R 1.000
H H19B 0.82100 0.95400 1.12940 0.0250 Uiso calc R 1.000
H H20A 0.65820 0.71800 1.28850 0.0450 Uiso calc R 1.000
H H20B 0.53650 0.75540 1.21700 0.0450 Uiso calc R 1.000
H H20C 0.65840 0.85980 1.30800 0.0450 Uiso calc R 1.000
H H21A 0.97770 0.76980 1.29050 0.0780 Uiso calc R 1.000
H H21B 0.97900 0.91240 1.31980 0.0780 Uiso calc R 1.000
H H21C 1.01770 0.84960 1.23020 0.0780 Uiso calc R 1.000
H H22A 0.77640 0.66230 1.05430 0.0640 Uiso calc R 1.000
H H22B 0.61020 0.63470 1.04940 0.0640 Uiso calc R 1.000
H H22C 0.72650 0.58240 1.11190 0.0640 Uiso calc R 1.000
H H23 0.33990 0.85760 0.30080 0.0580 Uiso calc R 1.000
H H24A 0.33100 1.05880 0.50050 0.0720 Uiso calc R 1.000
H H24B 0.34120 0.96270 0.55530 0.0720 Uiso calc R 1.000
H H24C 0.18560 0.96110 0.48560 0.0720 Uiso calc R 1.000
H H25A 0.18070 0.73140 0.40970 0.0710 Uiso calc R 1.000
H H25B 0.34760 0.75680 0.47610 0.0710 Uiso calc R 1.000
H H25C 0.30270 0.70800 0.36470 0.0710 Uiso calc R 1.000

loop_
_atom_type_symbol
_atom_type_description
_atom_type_scat_dispersion_real
_atom_type_scat_dispersion_imag
_atom_type_scat_source
Si Si 0.0817 0.0704 'International Tables Vol C Tables 4.2.6.8 and 6.1.1.4'
O O 0.0106 0.0060 'International Tables Vol C Tables 4.2.6.8 and 6.1.1.4'
N N 0.0061 0.0033 'International Tables Vol C Tables 4.2.6.8 and 6.1.1.4'
Co Co 0.3494 0.9721 'International Tables Vol C Tables 4.2.6.8 and 6.1.1.4'
Cl Cl 0.1484 0.1585 'International Tables Vol C Tables 4.2.6.8 and 6.1.1.4'
H H 0.0000 0.0000 'International Tables Vol C Tables 4.2.6.8 and 6.1.1.4'
C C 0.0033 0.0016 'International Tables Vol C Tables 4.2.6.8 and 6.1.1.4'

loop_
_geom_angle_atom_site_label_1
_geom_angle_atom_site_label_2
_geom_angle_atom_site_label_3
_geom_angle_site_symmetry_1
_geom_angle_site_symmetry_2
_geom_angle_site_symmetry_3
_geom_angle
_geom_angle_publ_flag
Cl1 Co1 Cl2 . . . 112.94(4) no
Cl1 Co1 N1 . . . 111.06(8) no
Cl1 Co1 N4 . . . 110.18(7) no
Cl2 Co1 N1 . . . 106.74(7) no
Cl2 Co1 N4 . . . 111.81(7) no
N1 Co1 N4 . . . 103.67(9) no
C8 Si1 C9 . . . 108.71(15) no
C8 Si1 C10 . . . 105.46(15) no
C8 Si1 C11 . . . 107.76(14) no
C9 Si1 C10 . . . 113.60(17) no
C9 Si1 C11 . . . 109.95(17) no
C10 Si1 C11 . . . 111.09(15) no
C19 Si2 C20 . . . 108.88(15) no
C19 Si2 C21 . . . 106.02(18) no
C19 Si2 C22 . . . 107.56(14) no
C20 Si2 C21 . . . 111.80(17) no
C20 Si2 C22 . . . 110.98(17) no
C21 Si2 C22 . . . 111.36(19) no
Co1 N1 C1 . . . 132.6(2) no
Co1 N1 C7 . . . 122.7(2) no
C1 N1 C7 . . . 104.7(3) no
C6 N2 C7 . . . 107.3(3) no
C6 N2 C8 . . . 127.5(3) no
C7 N2 C8 . . . 125.2(3) no
O1 N3 O2 . . . 123.7(3) no
O1 N3 C3 . . . 118.3(3) no
O2 N3 C3 . . . 118.0(3) no
Co1 N4 C12 . . . 128.49(18) no
Co1 N4 C18 . . . 126.50(19) no
C12 N4 C18 . . . 104.7(2) no
C17 N5 C18 . . . 107.4(2) no
C17 N5 C19 . . . 126.3(2) no
C18 N5 C19 . . . 125.9(2) no
O3 N6 O4 . . . 123.7(3) no
O3 N6 C14 . . . 118.2(3) no
O4 N6 C14 . . . 118.1(3) no
C24 N7 C25 . . . 114.4(3) no
C23 N7 C24 . . . 120.3(3) no
C23 N7 C25 . . . 124.7(3) no
N1 C1 C6 . . . 108.8(3) no
N1 C1 C2 . . . 130.4(3) no
C2 C1 C6 . . . 120.8(3) no
C1 C2 C3 . . . 115.2(3) no
N3 C3 C2 . . . 118.0(3) no
N3 C3 C4 . . . 117.5(3) no
C2 C3 C4 . . . 124.6(3) no
C3 C4 C5 . . . 120.3(3) no
C4 C5 C6 . . . 116.4(3) no
N2 C6 C1 . . . 106.2(3) no
N2 C6 C5 . . . 131.0(3) no
C1 C6 C5 . . . 122.7(3) no
N1 C7 N2 . . . 113.0(3) no
Si1 C8 N2 . . . 113.4(2) no
C13 C12 C17 . . . 120.4(3) no
N4 C12 C17 . . . 109.3(3) no
N4 C12 C13 . . . 130.3(3) no
C12 C13 C14 . . . 115.7(3) no
N6 C14 C13 . . . 117.6(3) no
N6 C14 C15 . . . 117.7(3) no
C13 C14 C15 . . . 124.7(3) no
C14 C15 C16 . . . 119.8(3) no
C15 C16 C17 . . . 116.7(3) no
N5 C17 C12 . . . 105.2(2) no
N5 C17 C16 . . . 132.0(3) no
C12 C17 C16 . . . 122.8(3) no
N4 C18 N5 . . . 113.3(3) no
Si2 C19 N5 . . . 112.1(2) no
C1 C2 H2 . . . 122.00 no
C3 C2 H2 . . . 122.00 no
C3 C4 H4 . . . 120.00 no
C5 C4 H4 . . . 120.00 no
C6 C5 H5 . . . 122.00 no
C4 C5 H5 . . . 122.00 no
N1 C7 H7 . . . 124.00 no
N2 C7 H7 . . . 123.00 no
Si1 C8 H8A . . . 109.00 no
H8A C8 H8B . . . 108.00 no
Si1 C8 H8B . . . 109.00 no
N2 C8 H8A . . . 109.00 no
N2 C8 H8B . . . 109.00 no
Si1 C9 H9A . . . 110.00 no
Si1 C9 H9B . . . 109.00 no
Si1 C9 H9C . . . 110.00 no
H9B C9 H9C . . . 109.00 no
H9A C9 H9B . . . 109.00 no
H9A C9 H9C . . . 110.00 no
Si1 C10 H10B . . . 109.00 no
H10A C10 H10C . . . 109.00 no
Si1 C10 H10C . . . 109.00 no
H10A C10 H10B . . . 110.00 no
Si1 C10 H10A . . . 109.00 no
H10B C10 H10C . . . 109.00 no
Si1 C11 H11C . . . 109.00 no
H11A C11 H11C . . . 110.00 no
H11B C11 H11C . . . 109.00 no
H11A C11 H11B . . . 109.00 no
Si1 C11 H11A . . . 109.00 no
Si1 C11 H11B . . . 109.00 no
C14 C13 H13 . . . 122.00 no
C12 C13 H13 . . . 122.00 no
C14 C15 H15 . . . 120.00 no
C16 C15 H15 . . . 120.00 no
C17 C16 H16 . . . 122.00 no
C15 C16 H16 . . . 122.00 no
N4 C18 H18 . . . 123.00 no
N5 C18 H18 . . . 123.00 no
Si2 C19 H19A . . . 109.00 no
H19A C19 H19B . . . 108.00 no
Si2 C19 H19B . . . 109.00 no
N5 C19 H19A . . . 109.00 no
N5 C19 H19B . . . 109.00 no
Si2 C20 H20A . . . 109.00 no
Si2 C20 H20B . . . 109.00 no
Si2 C20 H20C . . . 109.00 no
H20B C20 H20C . . . 110.00 no
H20A C20 H20B . . . 109.00 no
H20A C20 H20C . . . 109.00 no
Si2 C21 H21B . . . 109.00 no
H21A C21 H21C . . . 110.00 no
Si2 C21 H21C . . . 109.00 no
H21A C21 H21B . . . 109.00 no
Si2 C21 H21A . . . 109.00 no
H21B C21 H21C . . . 109.00 no
Si2 C22 H22C . . . 109.00 no
H22A C22 H22C . . . 109.00 no
H22B C22 H22C . . . 110.00 no
H22A C22 H22B . . . 109.00 no
Si2 C22 H22A . . . 109.00 no
Si2 C22 H22B . . . 109.00 no
O5 C23 N7 . . . 126.4(4) no
O5 C23 H23 . . . 117.00 no
N7 C23 H23 . . . 117.00 no
N7 C24 H24A . . . 109.00 no
N7 C24 H24B . . . 109.00 no
N7 C24 H24C . . . 109.00 no
H24A C24 H24B . . . 109.00 no
H24A C24 H24C . . . 110.00 no
H24B C24 H24C . . . 109.00 no
N7 C25 H25A . . . 109.00 no
N7 C25 H25B . . . 109.00 no
N7 C25 H25C . . . 110.00 no
H25A C25 H25B . . . 109.00 no
H25A C25 H25C . . . 109.00 no
H25B C25 H25C . . . 109.00 no

loop_
_geom_bond_atom_site_label_1
_geom_bond_atom_site_label_2
_geom_bond_site_symmetry_1
_geom_bond_site_symmetry_2
_geom_bond_distance
_geom_bond_publ_flag
Co1 Cl1 . . 2.2330(10) no
Co1 Cl2 . . 2.2455(9) no
Co1 N1 . . 2.013(3) no
Co1 N4 . . 2.013(2) no
Si1 C8 . . 1.902(3) no
Si1 C9 . . 1.852(4) no
Si1 C10 . . 1.854(3) no
Si1 C11 . . 1.859(3) no
Si2 C19 . . 1.904(4) no
Si2 C20 . . 1.856(3) no
Si2 C21 . . 1.851(4) no
Si2 C22 . . 1.858(3) no
O1 N3 . . 1.224(4) no
O2 N3 . . 1.232(4) no
O3 N6 . . 1.231(4) no
O4 N6 . . 1.230(4) no
O5 C23 . . 1.244(5) no
N1 C1 . . 1.406(4) no
N1 C7 . . 1.333(4) no
N2 C7 . . 1.356(4) no
N2 C8 . . 1.472(4) no
N2 C6 . . 1.373(4) no
N3 C3 . . 1.477(4) no
N4 C12 . . 1.395(4) no
N4 C18 . . 1.324(4) no
N5 C18 . . 1.346(4) no
N5 C19 . . 1.474(4) no
N5 C17 . . 1.381(4) no
N6 C14 . . 1.467(4) no
N7 C25 . . 1.444(5) no
N7 C23 . . 1.298(5) no
N7 C24 . . 1.473(5) no
C1 C6 . . 1.407(4) no
C1 C2 . . 1.381(5) no
C2 C3 . . 1.390(5) no
C3 C4 . . 1.390(4) no
C4 C5 . . 1.369(5) no
C5 C6 . . 1.400(5) no
C12 C13 . . 1.386(4) no
C12 C17 . . 1.408(4) no
C13 C14 . . 1.374(4) no
C14 C15 . . 1.396(4) no
C15 C16 . . 1.376(4) no
C16 C17 . . 1.390(4) no
C2 H2 . . 0.9500 no
C4 H4 . . 0.9500 no
C5 H5 . . 0.9500 no
C7 H7 . . 0.9500 no
C8 H8B . . 0.9900 no
C8 H8A . . 0.9900 no
C9 H9A . . 0.9800 no
C9 H9B . . 0.9800 no
C9 H9C . . 0.9800 no
C10 H10A . . 0.9800 no
C10 H10B . . 0.9800 no
C10 H10C . . 0.9800 no
C11 H11B . . 0.9800 no
C11 H11C . . 0.9800 no
C11 H11A . . 0.9800 no
C13 H13 . . 0.9500 no
C15 H15 . . 0.9500 no
C16 H16 . . 0.9500 no
C18 H18 . . 0.9500 no
C19 H19B . . 0.9900 no
C19 H19A . . 0.9900 no
C20 H20A . . 0.9800 no
C20 H20B . . 0.9800 no
C20 H20C . . 0.9800 no
C21 H21A . . 0.9800 no
C21 H21B . . 0.9800 no
C21 H21C . . 0.9800 no
C22 H22B . . 0.9800 no
C22 H22C . . 0.9800 no
C22 H22A . . 0.9800 no
C23 H23 . . 0.9500 no
C24 H24A . . 0.9800 no
C24 H24B . . 0.9800 no
C24 H24C . . 0.9800 no
C25 H25A . . 0.9800 no
C25 H25B . . 0.9800 no
C25 H25C . . 0.9800 no

loop_
_geom_contact_atom_site_label_1
_geom_contact_atom_site_label_2
_geom_contact_distance
_geom_contact_site_symmetry_1
_geom_contact_site_symmetry_2
_geom_contact_publ_flag
Co1 H2 3.4200 . . no
Co1 H13 3.2900 . . no
Cl1 N4 3.484(3) . . no
Cl1 C5 3.564(3) . 1_455 no
Cl2 N1 3.420(3) . . no
Cl2 C7 3.546(3) . . no
Cl1 H5 2.7900 . 1_455 no
Cl1 H22C 2.8200 . 2_667 no
Cl1 H10C 2.8600 . 2_666 no
Cl1 H20A 3.0600 . 2_667 no
Cl2 H7 3.0300 . . no
Cl2 H10A 2.8400 . 1_455 no
Cl2 H9A 3.0700 . 2_666 no
Cl2 H16 2.9400 . 2_677 no
Cl2 H19A 2.6700 . 2_677 no
Si2 O4 3.657(2) . 1_655 no
O1 C22 3.338(4) . . no
O1 C12 3.399(4) . 2_667 no
O1 C17 3.329(4) . 2_667 no
O2 C14 3.208(4) . 2_667 no
O2 O4 3.223(4) . 2_667 no
O2 O2 3.178(4) . 2_767 no
O2 C15 3.335(4) . 2_667 no
O3 C5 3.245(4) . 1_455 no
O3 C1 3.253(4) . 1_455 no
O3 O4 3.129(3) . 2_577 no
O3 N2 3.000(3) . 1_455 no
O3 C7 3.413(4) . 1_455 no
O3 C6 2.869(4) . 1_455 no
O3 N6 3.234(4) . 2_577 no
O4 O3 3.129(3) . 2_577 no
O4 Si2 3.657(2) . 1_455 no
O4 O2 3.223(4) . 2_667 no
O4 C19 3.182(4) . 1_455 no
O5 C8 3.406(4) . 2_676 no
O5 C7 3.132(4) . 2_676 no
O1 H2 2.4500 . . no
O1 H20B 2.6500 . 2_667 no
O2 H4 2.3800 . . no
O3 H13 2.4800 . . no
O4 H18 2.6800 . 1_455 no
O4 H19B 2.3800 . 1_455 no
O4 H15 2.4600 . . no
O4 H22A 2.8000 . 1_455 no
O4 H21C 2.8900 . 1_455 no
O5 H8B 2.5400 . 2_676 no
O5 H7 2.3200 . 2_676 no
O5 H24A 2.4200 . . no
O5 H15 2.8700 . 1_554 no
N1 N4 3.166(3) . . no
N1 Cl2 3.420(3) . . no
N1 N2 2.243(4) . . no
N1 C18 3.397(4) . . no
N2 O3 3.000(3) . 1_655 no
N2 N1 2.243(4) . . no
N4 N5 2.231(3) . . no
N4 Cl1 3.484(3) . . no
N4 N1 3.166(3) . . no
N5 N4 2.231(3) . . no
N5 C12 3.337(4) . 2_677 no
N6 O3 3.234(4) . 2_577 no
N6 N6 3.216(4) . 2_577 no
N5 H22B 2.9400 . . no
C1 O3 3.253(4) . 1_655 no
C5 C9 3.485(4) . . no
C5 Cl1 3.564(3) . 1_655 no
C5 O3 3.245(4) . 1_655 no
C6 C9 3.596(4) . . no
C6 O3 2.869(4) . 1_655 no
C7 O5 3.132(4) . 2_676 no
C7 O3 3.413(4) . 1_655 no
C8 O5 3.406(4) . 2_676 no
C9 C6 3.596(4) . . no
C9 C25 3.597(5) . 2_666 no
C9 C5 3.485(4) . . no
C12 O1 3.399(4) . 2_667 no
C12 N5 3.337(4) . 2_677 no
C12 C17 3.532(5) . 2_677 no
C13 C19 3.515(5) . 2_677 no
C14 O2 3.208(4) . 2_667 no
C15 O2 3.335(4) . 2_667 no
C16 C18 3.506(5) . 2_677 no
C17 C18 3.492(5) . 2_677 no
C17 O1 3.329(4) . 2_667 no
C17 C12 3.532(5) . 2_677 no
C18 C22 3.333(5) . . no
C18 C16 3.506(5) . 2_677 no
C18 C17 3.492(5) . 2_677 no
C19 C13 3.515(5) . 2_677 no
C19 O4 3.182(4) . 1_655 no
C21 C23 3.446(6) . 1_656 no
C22 O1 3.338(4) . . no
C22 C18 3.333(5) . . no
C23 C21 3.446(6) . 1_454 no
C23 C24 3.557(6) . 2_676 no
C24 C23 3.557(6) . 2_676 no
C25 C9 3.597(5) . 2_666 no
C5 H13 2.9300 . 1_655 no
C5 H8A 2.9400 . . no
C5 H9B 3.0600 . . no
C6 H9B 3.0800 . . no
C8 H5 3.0100 . . no
C9 H9C 3.0900 . 2_766 no
C9 H5 3.0900 . . no
C13 H19B 3.0800 . 2_677 no
C16 H20B 3.0800 . . no
C16 H19A 2.9200 . . no
C18 H22B 2.9100 . . no
C19 H16 3.0200 . . no
C23 H24B 3.0000 . 2_676 no
C23 H21C 2.9900 . 1_454 no
C24 H20C 3.0200 . 2_677 no
C25 H11A 3.0600 . . no
C25 H9B 2.8400 . 2_666 no
H2 O1 2.4500 . . no
H2 Co1 3.4200 . . no
H4 O2 2.3800 . . no
H5 H13 2.5900 . 1_655 no
H5 H9C 2.5700 . . no
H5 Cl1 2.7900 . 1_655 no
H5 C8 3.0100 . . no
H5 C9 3.0900 . . no
H5 H8A 2.5500 . . no
H7 Cl2 3.0300 . . no
H7 H8B 2.5400 . . no
H7 O5 2.3200 . 2_676 no
H8A C5 2.9400 . . no
H8A H5 2.5500 . . no
H8B H7 2.5400 . . no
H8B O5 2.5400 . 2_676 no
H9A Cl2 3.0700 . 2_666 no
H9B C5 3.0600 . . no
H9B C6 3.0800 . . no
H9B C25 2.8400 . 2_666 no
H9B H25B 2.5600 . 2_666 no
H9C H5 2.5700 . . no
H9C C9 3.0900 . 2_766 no
H10A Cl2 2.8400 . 1_655 no
H10C Cl1 2.8600 . 2_666 no
H11A H24A 2.4000 . 2_676 no
H11A C25 3.0600 . . no
H11A H25B 2.5800 . . no
H11B H11B 2.5900 . 2_666 no
H13 C5 2.9300 . 1_455 no
H13 Co1 3.2900 . . no
H13 O3 2.4800 . . no
H13 H5 2.5900 . 1_455 no
H15 O5 2.8700 . 1_556 no
H15 O4 2.4600 . . no
H16 Cl2 2.9400 . 2_677 no
H16 C19 3.0200 . . no
H16 H19A 2.5100 . . no
H18 O4 2.6800 . 1_655 no
H19A H16 2.5100 . . no
H19A C16 2.9200 . . no
H19A Cl2 2.6700 . 2_677 no
H19B O4 2.3800 . 1_655 no
H19B C13 3.0800 . 2_677 no
H20A Cl1 3.0600 . 2_667 no
H20B C16 3.0800 . . no
H20B O1 2.6500 . 2_667 no
H20C C24 3.0200 . 2_677 no
H20C H24B 2.5600 . 2_677 no
H21A H25A 2.5100 . 1_656 no
H21C O4 2.8900 . 1_655 no
H21C C23 2.9900 . 1_656 no
H22A O4 2.8000 . 1_655 no
H22B N5 2.9400 . . no
H22B C18 2.9100 . . no
H22C Cl1 2.8200 . 2_667 no
H23 H25C 2.2900 . . no
H24A O5 2.4200 . . no
H24A H11A 2.4000 . 2_676 no
H24B H25B 2.4100 . . no
H24B C23 3.0000 . 2_676 no
H24B H20C 2.5600 . 2_677 no
H25A H21A 2.5100 . 1_454 no
H25B H11A 2.5800 . . no
H25B H24B 2.4100 . . no
H25B H9B 2.5600 . 2_666 no
H25C H23 2.2900 . . no

loop_
_geom_hbond_atom_site_label_D
_geom_hbond_atom_site_label_H
_geom_hbond_atom_site_label_A
_geom_hbond_site_symmetry_A
_geom_hbond_distance_DH
_geom_hbond_distance_HA
_geom_hbond_distance_DA
_geom_hbond_angle_DHA
_geom_hbond_publ_flag
C5 H5 Cl1 1_655 0.95 2.79 3.564(3) 140 yes
C7 H7 O5 2_676 0.95 2.32 3.132(4) 143 yes
C8 H8B O5 2_676 0.99 2.54 3.406(4) 145 yes
C19 H19A Cl2 2_677 0.99 2.67 3.659(3) 175 yes
C19 H19B O4 1_655 0.99 2.38 3.182(4) 137 yes
C22 H22C Cl1 2_667 0.98 2.82 3.695(3) 149 yes
C24 H24A O5 . 0.98 2.42 2.793(5) 102 yes

loop_
_geom_torsion_atom_site_label_1
_geom_torsion_atom_site_label_2
_geom_torsion_atom_site_label_3
_geom_torsion_atom_site_label_4
_geom_torsion_site_symmetry_1
_geom_torsion_site_symmetry_2
_geom_torsion_site_symmetry_3
_geom_torsion_site_symmetry_4
_geom_torsion
_geom_torsion_publ_flag
Cl1 Co1 N1 C1 . . . . -47.5(3) no
Cl2 Co1 N1 C1 . . . . -171.0(2) no
N4 Co1 N1 C1 . . . . 70.8(3) no
Cl1 Co1 N1 C7 . . . . 134.4(2) no
Cl2 Co1 N1 C7 . . . . 10.9(2) no
N4 Co1 N1 C7 . . . . -107.3(2) no
Cl1 Co1 N4 C12 . . . . -58.2(3) no
Cl2 Co1 N4 C12 . . . . 68.3(3) no
N1 Co1 N4 C12 . . . . -177.1(3) no
Cl1 Co1 N4 C18 . . . . 114.8(3) no
Cl2 Co1 N4 C18 . . . . -118.7(3) no
N1 Co1 N4 C18 . . . . -4.1(3) no
C11 Si1 C8 N2 . . . . 60.1(3) no
C10 Si1 C8 N2 . . . . 178.8(2) no
C9 Si1 C8 N2 . . . . -59.0(3) no
C22 Si2 C19 N5 . . . . 41.2(3) no
C20 Si2 C19 N5 . . . . -79.2(2) no
C21 Si2 C19 N5 . . . . 160.4(2) no
C7 N1 C1 C6 . . . . -0.9(3) no
Co1 N1 C1 C6 . . . . -179.3(2) no
C1 N1 C7 N2 . . . . 1.0(3) no
C7 N1 C1 C2 . . . . 177.0(3) no
Co1 N1 C7 N2 . . . . 179.59(18) no
Co1 N1 C1 C2 . . . . -1.4(5) no
C7 N2 C6 C1 . . . . 0.2(3) no
C8 N2 C7 N1 . . . . -179.4(3) no
C6 N2 C7 N1 . . . . -0.8(3) no
C7 N2 C8 Si1 . . . . -95.2(3) no
C8 N2 C6 C5 . . . . 2.3(5) no
C8 N2 C6 C1 . . . . 178.8(3) no
C7 N2 C6 C5 . . . . -176.4(3) no
C6 N2 C8 Si1 . . . . 86.4(3) no
O1 N3 C3 C2 . . . . 4.0(4) no
O2 N3 C3 C2 . . . . -176.8(3) no
O1 N3 C3 C4 . . . . -176.9(3) no
O2 N3 C3 C4 . . . . 2.3(4) no
C12 N4 C18 N5 . . . . 0.3(4) no
C18 N4 C12 C17 . . . . -1.0(4) no
Co1 N4 C12 C17 . . . . 173.2(2) no
Co1 N4 C12 C13 . . . . -7.3(5) no
C18 N4 C12 C13 . . . . 178.6(4) no
Co1 N4 C18 N5 . . . . -174.0(2) no
C17 N5 C19 Si2 . . . . 86.6(3) no
C18 N5 C17 C12 . . . . -1.0(4) no
C19 N5 C18 N4 . . . . 173.7(3) no
C19 N5 C17 C12 . . . . -174.2(3) no
C17 N5 C18 N4 . . . . 0.4(4) no
C18 N5 C19 Si2 . . . . -85.4(3) no
C19 N5 C17 C16 . . . . 6.6(6) no
C18 N5 C17 C16 . . . . 179.8(4) no
O3 N6 C14 C15 . . . . 157.4(3) no
O4 N6 C14 C15 . . . . -22.3(4) no
O3 N6 C14 C13 . . . . -23.9(4) no
O4 N6 C14 C13 . . . . 156.4(3) no
C24 N7 C23 O5 . . . . 4.9(6) no
C25 N7 C23 O5 . . . . 175.4(4) no
C2 C1 C6 C5 . . . . -0.8(5) no
N1 C1 C6 N2 . . . . 0.5(3) no
C6 C1 C2 C3 . . . . 1.6(4) no
C2 C1 C6 N2 . . . . -177.7(3) no
N1 C1 C6 C5 . . . . 177.3(3) no
N1 C1 C2 C3 . . . . -176.1(3) no
C1 C2 C3 C4 . . . . -1.0(5) no
C1 C2 C3 N3 . . . . 178.1(3) no
C2 C3 C4 C5 . . . . -0.5(5) no
N3 C3 C4 C5 . . . . -179.6(3) no
C3 C4 C5 C6 . . . . 1.3(5) no
C4 C5 C6 C1 . . . . -0.7(5) no
C4 C5 C6 N2 . . . . 175.3(3) no
C17 C12 C13 C14 . . . . -1.2(5) no
C13 C12 C17 C16 . . . . 1.0(6) no
N4 C12 C17 N5 . . . . 1.2(4) no
N4 C12 C17 C16 . . . . -179.5(3) no
N4 C12 C13 C14 . . . . 179.4(3) no
C13 C12 C17 N5 . . . . -178.4(3) no
C12 C13 C14 N6 . . . . -178.5(3) no
C12 C13 C14 C15 . . . . 0.0(6) no
N6 C14 C15 C16 . . . . -180.0(3) no
C13 C14 C15 C16 . . . . 1.4(6) no
C14 C15 C16 C17 . . . . -1.6(5) no
C15 C16 C17 N5 . . . . 179.6(4) no
C15 C16 C17 C12 . . . . 0.5(5) no
